data_4105229
loop_
_publ_author_name
'Derek M. Dalton'
'Kevin M. Oberg'
'Robert T. Yu'
'Ernest E. Lee'
'St\'ephane Perreault'
'Mark Emil Oinen'
'Melissa L. Pease'
'Guillaume Malik'
'Tomislav Rovis'

_publ_section_title
;
 Enantioselective Rhodium-Catalyzed [2 + 2 + 2] Cycloadditions of Terminal
 Alkynes and Alkenyl Isocyanates: Mechanistic Insights Lead to a Unified
 Model that Rationalizes Product Selectivity
;
_journal_name_full 'Journal of the American Chemical Society'
_journal_page_first 15717
_journal_page_last 15728
_journal_paper_doi 10.1021/ja905065j
_journal_volume 131
_journal_year 2009
_chemical_formula_sum 'C34 H50 Cl N O2 P Rh'
_chemical_formula_weight 674.08
_chemical_name_systematic
;

 ?

;
_space_group_IT_number 2
_symmetry_cell_setting triclinic
_symmetry_space_group_name_Hall '-P 1'
_symmetry_space_group_name_H-M 'P -1'
_atom_sites_solution_hydrogens geom
_atom_sites_solution_primary direct
_atom_sites_solution_secondary difmap
_audit_creation_method SHELXL-97
_cell_angle_alpha 77.003(3)
_cell_angle_beta 76.360(2)
_cell_angle_gamma 64.354(2)
_cell_formula_units_Z 2
_cell_length_a 10.4105(5)
_cell_length_b 10.8685(6)
_cell_length_c 16.5368(10)
_cell_measurement_reflns_used 9703
_cell_measurement_temperature 296(2)
_cell_measurement_theta_max 33.29
_cell_measurement_theta_min 2.30
_cell_volume 1622.99(16)
_computing_cell_refinement 'APEX2 (Bruker, 2009)'
_computing_data_collection 'APEX2 (Bruker, 2009)'
_computing_data_reduction 'APEX2 (Bruker, 2009)'
_computing_molecular_graphics 'APEX2 (Bruker, 2009)'
_computing_publication_material 'APEX2 (Bruker, 2009)'
_computing_structure_refinement 'XL (Sheldrick, 2008)'
_computing_structure_solution 'XS (Sheldrick, 2008)'
_diffrn_ambient_temperature 296(2)
_diffrn_measured_fraction_theta_full 0.963
_diffrn_measured_fraction_theta_max 0.963
_diffrn_measurement_device_type 'CCD area detector'
_diffrn_measurement_method 'phi and omega scans'
_diffrn_radiation_monochromator graphite
_diffrn_radiation_source 'fine-focus sealed tube'
_diffrn_radiation_type MoK\a
_diffrn_radiation_wavelength 0.71073
_diffrn_reflns_av_R_equivalents 0.0176
_diffrn_reflns_av_sigmaI/netI 0.0358
_diffrn_reflns_limit_h_max 13
_diffrn_reflns_limit_h_min -16
_diffrn_reflns_limit_k_max 15
_diffrn_reflns_limit_k_min -16
_diffrn_reflns_limit_l_max 25
_diffrn_reflns_limit_l_min -25
_diffrn_reflns_number 19235
_diffrn_reflns_theta_full 33.37
_diffrn_reflns_theta_max 33.37
_diffrn_reflns_theta_min 2.10
_exptl_absorpt_coefficient_mu 0.688
_exptl_absorpt_correction_T_max 0.8890
_exptl_absorpt_correction_T_min 0.6455
_exptl_absorpt_correction_type multi-scan
_exptl_absorpt_process_details 'Sheldrick, G. M. (2008) SADABS. University of G\"ottingen, Germany.'
_exptl_crystal_colour yellow
_exptl_crystal_density_diffrn 1.379
_exptl_crystal_density_meas ?
_exptl_crystal_description Trapazoidal
_exptl_crystal_F_000 708
_exptl_crystal_size_max 0.70
_exptl_crystal_size_mid 0.37
_exptl_crystal_size_min 0.17
_refine_diff_density_max 1.056
_refine_diff_density_min -0.844
_refine_diff_density_rms 0.093
_refine_ls_extinction_method none
_refine_ls_goodness_of_fit_ref 1.104
_refine_ls_hydrogen_treatment mixed
_refine_ls_matrix_type full
_refine_ls_number_parameters 389
_refine_ls_number_reflns 12140
_refine_ls_number_restraints 0
_refine_ls_restrained_S_all 1.104
_refine_ls_R_factor_all 0.0410
_refine_ls_R_factor_gt 0.0336
_refine_ls_shift/su_max 0.001
_refine_ls_shift/su_mean 0.000
_refine_ls_structure_factor_coef Fsqd
_refine_ls_weighting_details 'calc w=1/[\s^2^(Fo^2^)+(0.0228P)^2^+1.6833P] where P=(Fo^2^+2Fc^2^)/3'
_refine_ls_weighting_scheme calc
_refine_ls_wR_factor_gt 0.0761
_refine_ls_wR_factor_ref 0.0792
_reflns_number_gt 10644
_reflns_number_total 12140
_reflns_threshold_expression >2sigma(I)
_cod_data_source_file ja905065j_si_002.cif
_cod_data_source_block rovis41_0m
_cod_depositor_comments
;
The following automatic conversions were performed:

'_exptl_crystal_density_meas' value 'not determined' was changed to
'?' - the value is perceived as not measured.

Automatic conversion script
Id: cif_fix_values 3008 2015-01-20 13:52:24Z robertas 
;
_cod_original_cell_volume 1622.99(15)
_cod_database_code 4105229

loop_
_symmetry_equiv_pos_as_xyz
'x, y, z'
'-x, -y, -z'

loop_
_atom_site_label
_atom_site_type_symbol
_atom_site_fract_x
_atom_site_fract_y
_atom_site_fract_z
_atom_site_U_iso_or_equiv
_atom_site_adp_type
_atom_site_occupancy
_atom_site_symmetry_multiplicity
_atom_site_calc_flag
_atom_site_refinement_flags
C1 C 0.26789(18) 0.64116(18) 0.41771(11) 0.0175(3) Uani 1 1 d .
H1 H 0.2976 0.6842 0.4478 0.021 Uiso 1 1 calc R
C2 C 0.37110(17) 0.56003(16) 0.35856(10) 0.0133(3) Uani 1 1 d .
C3 C 0.31914(16) 0.49670(16) 0.31672(10) 0.0119(3) Uani 1 1 d .
C4 C 0.17252(16) 0.52665(16) 0.32396(10) 0.0133(3) Uani 1 1 d .
C5 C 0.12308(18) 0.66111(18) 0.43398(11) 0.0185(3) Uani 1 1 d .
C6 C 0.07283(17) 0.60611(17) 0.38547(11) 0.0159(3) Uani 1 1 d .
C7 C 0.0212(2) 0.7467(2) 0.50142(14) 0.0293(4) Uani 1 1 d .
H7A H 0.0739 0.7761 0.5279 0.044 Uiso 1 1 calc R
H7B H -0.0220 0.6923 0.5427 0.044 Uiso 1 1 calc R
H7C H -0.0528 0.8260 0.4765 0.044 Uiso 1 1 calc R
C8 C -0.08416(18) 0.6305(2) 0.40041(12) 0.0222(3) Uani 1 1 d .
H8A H -0.0977 0.5748 0.3683 0.033 Uiso 1 1 calc R
H8B H -0.1408 0.7260 0.3834 0.033 Uiso 1 1 calc R
H8C H -0.1141 0.6061 0.4591 0.033 Uiso 1 1 calc R
C9 C 0.52511(17) 0.55515(18) 0.33543(11) 0.0167(3) Uani 1 1 d .
C10 C 0.5482(2) 0.6415(2) 0.38790(12) 0.0234(4) Uani 1 1 d .
H10A H 0.5377 0.6035 0.4462 0.035 Uiso 1 1 calc R
H10B H 0.4779 0.7347 0.3804 0.035 Uiso 1 1 calc R
H10C H 0.6433 0.6403 0.3700 0.035 Uiso 1 1 calc R
C11 C 0.5462(2) 0.6175(2) 0.24274(12) 0.0238(4) Uani 1 1 d .
H11A H 0.6423 0.6144 0.2266 0.036 Uiso 1 1 calc R
H11B H 0.4777 0.7115 0.2353 0.036 Uiso 1 1 calc R
H11C H 0.5319 0.5656 0.2083 0.036 Uiso 1 1 calc R
C12 C 0.64162(19) 0.4076(2) 0.34846(13) 0.0233(4) Uani 1 1 d .
H12A H 0.6231 0.3656 0.4051 0.035 Uiso 1 1 calc R
H12B H 0.7348 0.4109 0.3385 0.035 Uiso 1 1 calc R
H12C H 0.6396 0.3545 0.3099 0.035 Uiso 1 1 calc R
C13 C 0.65769(19) 0.0718(2) 0.36058(12) 0.0222(3) Uani 1 1 d .
H13A H 0.7027 0.0984 0.3940 0.033 Uiso 1 1 calc R
H13B H 0.7074 0.0721 0.3038 0.033 Uiso 1 1 calc R
H13C H 0.6619 -0.0191 0.3831 0.033 Uiso 1 1 calc R
C14 C 0.4216(2) 0.1871(2) 0.44532(11) 0.0251(4) Uani 1 1 d .
H14A H 0.3942 0.1106 0.4667 0.038 Uiso 1 1 calc R
H14B H 0.3365 0.2711 0.4419 0.038 Uiso 1 1 calc R
H14C H 0.4777 0.1913 0.4823 0.038 Uiso 1 1 calc R
C15 C 0.12405(16) 0.47963(17) 0.26300(10) 0.0139(3) Uani 1 1 d .
C16 C 0.16842(16) 0.33843(17) 0.26275(10) 0.0143(3) Uani 1 1 d .
C17 C 0.10713(17) 0.28631(19) 0.21943(11) 0.0176(3) Uani 1 1 d .
C18 C 0.01642(19) 0.3863(2) 0.16458(12) 0.0217(3) Uani 1 1 d .
H18 H -0.0247 0.3567 0.1328 0.026 Uiso 1 1 calc R
C19 C -0.01612(18) 0.5260(2) 0.15451(11) 0.0207(3) Uani 1 1 d .
C20 C 0.03418(17) 0.57599(18) 0.20651(11) 0.0169(3) Uani 1 1 d .
C21 C -0.0045(2) 0.72790(19) 0.19868(12) 0.0223(3) Uani 1 1 d .
H21A H 0.0527 0.7429 0.2302 0.034 Uiso 1 1 calc R
H21B H -0.1049 0.7738 0.2203 0.034 Uiso 1 1 calc R
H21C H 0.0140 0.7640 0.1406 0.034 Uiso 1 1 calc R
C22 C -0.1070(2) 0.6240(2) 0.08930(13) 0.0284(4) Uani 1 1 d .
H22A H -0.1369 0.5738 0.0620 0.043 Uiso 1 1 calc R
H22B H -0.0513 0.6671 0.0483 0.043 Uiso 1 1 calc R
H22C H -0.1905 0.6933 0.1161 0.043 Uiso 1 1 calc R
C23 C 0.12644(19) 0.1357(2) 0.22766(13) 0.0224(4) Uani 1 1 d .
C24 C 0.1991(2) 0.0396(2) 0.30204(14) 0.0271(4) Uani 1 1 d .
H24A H 0.1942 -0.0481 0.3073 0.041 Uiso 1 1 calc R
H24B H 0.1504 0.0796 0.3527 0.041 Uiso 1 1 calc R
H24C H 0.2983 0.0272 0.2926 0.041 Uiso 1 1 calc R
C25 C 0.2139(2) 0.0773(2) 0.14603(15) 0.0326(5) Uani 1 1 d .
H25A H 0.1661 0.1339 0.0995 0.049 Uiso 1 1 calc R
H25B H 0.2216 -0.0150 0.1498 0.049 Uiso 1 1 calc R
H25C H 0.3086 0.0765 0.1378 0.049 Uiso 1 1 calc R
C26 C -0.0240(2) 0.1330(2) 0.24115(18) 0.0360(5) Uani 1 1 d .
H26A H -0.0726 0.1885 0.1947 0.054 Uiso 1 1 calc R
H26B H -0.0793 0.1690 0.2922 0.054 Uiso 1 1 calc R
H26C H -0.0138 0.0398 0.2450 0.054 Uiso 1 1 calc R
C27 C 0.6145(2) 0.08153(18) 0.02889(11) 0.0194(3) Uani 1 1 d .
C28 C 0.74039(19) 0.05500(18) 0.05517(11) 0.0193(3) Uani 1 1 d .
C29 C 0.8267(2) 0.14181(19) 0.02744(13) 0.0237(4) Uani 1 1 d .
H29A H 0.8802 0.1246 -0.0283 0.028 Uiso 1 1 calc R
H29B H 0.8961 0.1138 0.0652 0.028 Uiso 1 1 calc R
C30 C 0.73457(19) 0.29710(19) 0.02550(12) 0.0217(3) Uani 1 1 d .
H30A H 0.7932 0.3417 0.0329 0.026 Uiso 1 1 calc R
H30B H 0.7044 0.3349 -0.0292 0.026 Uiso 1 1 calc R
C31 C 0.60103(18) 0.33007(17) 0.09321(11) 0.0162(3) Uani 1 1 d .
C32 C 0.46412(18) 0.34642(17) 0.08227(11) 0.0162(3) Uani 1 1 d .
C33 C 0.4271(2) 0.32340(19) 0.00565(11) 0.0214(3) Uani 1 1 d .
H33A H 0.4094 0.4061 -0.0352 0.026 Uiso 1 1 calc R
H33B H 0.3384 0.3087 0.0216 0.026 Uiso 1 1 calc R
C34 C 0.5448(2) 0.2006(2) -0.03588(12) 0.0231(4) Uani 1 1 d .
H34A H 0.5027 0.1709 -0.0702 0.028 Uiso 1 1 calc R
H34B H 0.6177 0.2291 -0.0724 0.028 Uiso 1 1 calc R
Cl3 Cl 0.58955(5) -0.06873(4) 0.22467(3) 0.02093(8) Uani 1 1 d .
N1 N 0.50699(15) 0.16908(15) 0.36196(9) 0.0158(3) Uani 1 1 d .
O1 O 0.27737(12) 0.25079(12) 0.31051(7) 0.0142(2) Uani 1 1 d .
O2 O 0.41352(12) 0.40650(12) 0.25989(7) 0.0124(2) Uani 1 1 d .
P1 P 0.44035(4) 0.24374(4) 0.27493(3) 0.01183(7) Uani 1 1 d .
Rh1 Rh 0.560215(13) 0.153633(13) 0.155917(8) 0.01234(3) Uani 1 1 d .
H5 H 0.381(2) 0.401(2) 0.1165(14) 0.017(5) Uiso 1 1 d .
H3 H 0.784(2) -0.030(2) 0.0836(13) 0.014(5) Uiso 1 1 d .
H2 H 0.604(2) 0.377(2) 0.1363(14) 0.019(5) Uiso 1 1 d .
H4 H 0.575(3) 0.018(3) 0.0435(16) 0.029(6) Uiso 1 1 d .

loop_
_atom_site_aniso_label
_atom_site_aniso_U_11
_atom_site_aniso_U_22
_atom_site_aniso_U_33
_atom_site_aniso_U_23
_atom_site_aniso_U_13
_atom_site_aniso_U_12
C1 0.0190(7) 0.0184(8) 0.0168(7) -0.0073(6) -0.0027(6) -0.0069(6)
C2 0.0141(6) 0.0126(7) 0.0136(7) -0.0021(5) -0.0032(5) -0.0050(5)
C3 0.0123(6) 0.0112(6) 0.0112(6) -0.0032(5) -0.0002(5) -0.0039(5)
C4 0.0122(6) 0.0131(7) 0.0145(7) -0.0033(5) -0.0016(5) -0.0045(5)
C5 0.0171(7) 0.0184(8) 0.0182(8) -0.0091(6) 0.0016(6) -0.0047(6)
C6 0.0119(6) 0.0158(7) 0.0181(7) -0.0048(6) -0.0002(5) -0.0036(5)
C7 0.0231(9) 0.0350(11) 0.0299(10) -0.0220(9) 0.0046(7) -0.0077(8)
C8 0.0123(7) 0.0251(9) 0.0270(9) -0.0099(7) 0.0020(6) -0.0050(6)
C9 0.0145(7) 0.0204(8) 0.0179(7) -0.0060(6) -0.0013(5) -0.0085(6)
C10 0.0221(8) 0.0305(10) 0.0248(9) -0.0096(7) -0.0038(7) -0.0143(7)
C11 0.0302(9) 0.0293(10) 0.0197(8) -0.0057(7) 0.0022(7) -0.0212(8)
C12 0.0153(7) 0.0220(9) 0.0333(10) -0.0075(7) -0.0061(7) -0.0052(6)
C13 0.0164(7) 0.0230(9) 0.0211(8) 0.0004(7) -0.0043(6) -0.0035(6)
C14 0.0259(9) 0.0280(10) 0.0138(8) -0.0016(7) -0.0005(6) -0.0058(7)
C15 0.0111(6) 0.0165(7) 0.0144(7) -0.0039(6) -0.0014(5) -0.0053(5)
C16 0.0102(6) 0.0173(7) 0.0151(7) -0.0048(6) 0.0000(5) -0.0050(5)
C17 0.0137(7) 0.0220(8) 0.0199(8) -0.0105(6) 0.0017(6) -0.0081(6)
C18 0.0176(7) 0.0314(10) 0.0209(8) -0.0119(7) -0.0032(6) -0.0101(7)
C19 0.0127(7) 0.0309(9) 0.0170(8) -0.0050(7) -0.0029(6) -0.0064(7)
C20 0.0112(6) 0.0195(8) 0.0175(7) -0.0028(6) -0.0017(5) -0.0042(6)
C21 0.0192(8) 0.0184(8) 0.0248(9) 0.0011(7) -0.0066(6) -0.0038(6)
C22 0.0207(8) 0.0400(12) 0.0222(9) -0.0040(8) -0.0087(7) -0.0077(8)
C23 0.0161(7) 0.0225(9) 0.0327(10) -0.0164(7) 0.0037(7) -0.0092(6)
C24 0.0268(9) 0.0198(9) 0.0371(11) -0.0081(8) 0.0025(8) -0.0132(7)
C25 0.0294(10) 0.0331(11) 0.0366(12) -0.0234(9) 0.0046(8) -0.0098(9)
C26 0.0203(9) 0.0307(11) 0.0650(16) -0.0217(11) 0.0011(9) -0.0142(8)
C27 0.0272(8) 0.0149(7) 0.0149(7) -0.0066(6) -0.0005(6) -0.0065(6)
C28 0.0204(8) 0.0135(7) 0.0179(8) -0.0054(6) 0.0033(6) -0.0029(6)
C29 0.0179(8) 0.0195(8) 0.0265(9) -0.0044(7) 0.0059(6) -0.0052(6)
C30 0.0204(8) 0.0199(8) 0.0226(9) -0.0043(7) 0.0045(6) -0.0093(7)
C31 0.0194(7) 0.0117(7) 0.0163(7) -0.0033(6) 0.0009(6) -0.0065(6)
C32 0.0176(7) 0.0126(7) 0.0147(7) -0.0020(6) -0.0018(5) -0.0031(6)
C33 0.0244(8) 0.0186(8) 0.0183(8) -0.0016(6) -0.0074(6) -0.0043(7)
C34 0.0323(9) 0.0202(8) 0.0168(8) -0.0053(6) -0.0051(7) -0.0084(7)
Cl3 0.02174(18) 0.01195(17) 0.0247(2) -0.00146(14) 0.00193(15) -0.00604(14)
N1 0.0144(6) 0.0163(6) 0.0131(6) -0.0007(5) -0.0018(5) -0.0038(5)
O1 0.0113(5) 0.0139(5) 0.0163(5) -0.0023(4) -0.0004(4) -0.0049(4)
O2 0.0119(5) 0.0116(5) 0.0132(5) -0.0044(4) 0.0006(4) -0.0044(4)
P1 0.01081(16) 0.01128(17) 0.01233(17) -0.00256(13) -0.00035(13) -0.00375(13)
Rh1 0.01215(5) 0.00985(5) 0.01325(6) -0.00308(4) 0.00022(4) -0.00321(4)

loop_
_atom_type_symbol
_atom_type_description
_atom_type_scat_dispersion_real
_atom_type_scat_dispersion_imag
_atom_type_scat_source
C C 0.0033 0.0016 'International Tables Vol C Tables 4.2.6.8 and 6.1.1.4'
H H 0.0000 0.0000 'International Tables Vol C Tables 4.2.6.8 and 6.1.1.4'
N N 0.0061 0.0033 'International Tables Vol C Tables 4.2.6.8 and 6.1.1.4'
O O 0.0106 0.0060 'International Tables Vol C Tables 4.2.6.8 and 6.1.1.4'
Cl Cl 0.1484 0.1585 'International Tables Vol C Tables 4.2.6.8 and 6.1.1.4'
Rh Rh -1.1178 0.9187 'International Tables Vol C Tables 4.2.6.8 and 6.1.1.4'
P P 0.1023 0.0942 'International Tables Vol C Tables 4.2.6.8 and 6.1.1.4'

loop_
_geom_angle_atom_site_label_1
_geom_angle_atom_site_label_2
_geom_angle_atom_site_label_3
_geom_angle
C5 C1 C2 123.69(15)
C3 C2 C1 114.97(14)
C3 C2 C9 123.15(14)
C1 C2 C9 121.57(14)
C4 C3 O2 116.60(13)
C4 C3 C2 122.91(14)
O2 C3 C2 120.33(13)
C3 C4 C6 119.67(14)
C3 C4 C15 119.01(14)
C6 C4 C15 121.25(14)
C1 C5 C6 119.50(15)
C1 C5 C7 119.57(16)
C6 C5 C7 120.88(16)
C5 C6 C4 118.45(15)
C5 C6 C8 120.17(15)
C4 C6 C8 121.37(15)
C10 C9 C11 107.65(15)
C10 C9 C2 111.50(14)
C11 C9 C2 107.96(14)
C10 C9 C12 107.42(15)
C11 C9 C12 109.48(15)
C2 C9 C12 112.70(14)
C16 C15 C20 120.09(15)
C16 C15 C4 119.49(14)
C20 C15 C4 120.42(15)
C17 C16 C15 122.79(15)
C17 C16 O1 121.46(15)
C15 C16 O1 115.74(14)
C16 C17 C18 114.22(16)
C16 C17 C23 127.09(17)
C18 C17 C23 118.68(16)
C19 C18 C17 124.55(16)
C18 C19 C20 119.32(16)
C18 C19 C22 120.29(17)
C20 C19 C22 120.39(18)
C15 C20 C19 117.89(16)
C15 C20 C21 121.95(16)
C19 C20 C21 120.13(16)
C24 C23 C25 108.90(17)
C24 C23 C17 115.06(15)
C25 C23 C17 109.30(17)
C24 C23 C26 106.14(18)
C25 C23 C26 108.87(17)
C17 C23 C26 108.39(15)
C28 C27 C34 124.64(17)
C28 C27 Rh1 71.35(10)
C34 C27 Rh1 110.21(11)
C27 C28 C29 125.78(17)
C27 C28 Rh1 73.31(10)
C29 C28 Rh1 107.07(11)
C28 C29 C30 113.71(15)
C31 C30 C29 113.04(15)
C32 C31 C30 124.82(16)
C32 C31 Rh1 70.19(10)
C30 C31 Rh1 113.59(11)
C31 C32 C33 126.44(15)
C31 C32 Rh1 71.09(10)
C33 C32 Rh1 109.09(11)
C32 C33 C34 113.89(15)
C27 C34 C33 111.41(15)
C14 N1 C13 115.22(14)
C14 N1 P1 123.53(12)
C13 N1 P1 121.16(12)
C16 O1 P1 117.76(10)
C3 O2 P1 122.20(10)
O1 P1 N1 97.23(7)
O1 P1 O2 101.98(6)
N1 P1 O2 109.12(7)
O1 P1 Rh1 119.26(5)
N1 P1 Rh1 118.68(5)
O2 P1 Rh1 108.89(4)
C32 Rh1 C31 38.73(7)
C32 Rh1 C28 96.83(7)
C31 Rh1 C28 81.16(7)
C32 Rh1 P1 91.19(5)
C31 Rh1 P1 95.11(5)
C28 Rh1 P1 161.50(5)
C32 Rh1 C27 80.89(7)
C31 Rh1 C27 88.00(7)
C28 Rh1 C27 35.34(7)
P1 Rh1 C27 163.15(5)
C32 Rh1 Cl3 157.29(5)
C31 Rh1 Cl3 162.92(5)
C28 Rh1 Cl3 88.04(5)
P1 Rh1 Cl3 90.953(16)
C27 Rh1 Cl3 90.81(5)

loop_
_geom_bond_atom_site_label_1
_geom_bond_atom_site_label_2
_geom_bond_distance
C1 C5 1.394(2)
C1 C2 1.400(2)
C2 C3 1.399(2)
C2 C9 1.538(2)
C3 C4 1.397(2)
C3 O2 1.3982(18)
C4 C6 1.407(2)
C4 C15 1.492(2)
C5 C6 1.400(2)
C5 C7 1.513(2)
C6 C8 1.505(2)
C9 C10 1.533(2)
C9 C11 1.536(3)
C9 C12 1.540(3)
C13 N1 1.462(2)
C14 N1 1.457(2)
C15 C16 1.399(2)
C15 C20 1.403(2)
C16 C17 1.397(2)
C16 O1 1.402(2)
C17 C18 1.403(3)
C17 C23 1.538(3)
C18 C19 1.383(3)
C19 C20 1.407(2)
C19 C22 1.512(3)
C20 C21 1.503(3)
C23 C24 1.534(3)
C23 C25 1.536(3)
C23 C26 1.541(3)
C27 C28 1.369(3)
C27 C34 1.510(3)
C27 Rh1 2.2678(17)
C28 C29 1.501(3)
C28 Rh1 2.2432(17)
C29 C30 1.536(3)
C30 C31 1.526(2)
C31 C32 1.409(2)
C31 Rh1 2.1299(17)
C32 C33 1.508(2)
C32 Rh1 2.1182(17)
C33 C34 1.534(3)
Cl3 Rh1 2.3485(4)
N1 P1 1.6337(15)
O1 P1 1.6333(12)
O2 P1 1.6359(12)
P1 Rh1 2.2451(4)
